data_7007344
loop_
_publ_author_name
'Kuhn, Pierre'
'S\'emeril, David'
'Jeunesse, Catherine'
'Matt, Dominique'
'Lutz, Pierre J.'
'Louis, R\'emy'
'Neuburger, Markus'

_publ_section_title
;
 Catalytic applications of keto-stabilised phosphorus ylides based on a
 macrocyclic scaffold: calixarenes with one or two pendant
 Ni(P,O)-subunits as ethylene oligomerisation and polymerisation
 catalysts.
;
_journal_issue 30
_journal_name_full 'Dalton transactions (Cambridge, England : 2003)'
_journal_page_first 3647
_journal_page_last 3659
_journal_paper_doi 10.1039/b603861a
_journal_year 2006
_chemical_formula_moiety 'C76.50 H75 Cl O8 P2'
_chemical_formula_sum 'C76.5 H75 Cl O8 P2'
_chemical_formula_weight 1219.75
_chemical_name_systematic
;
?
;
_space_group_IT_number 2
_symmetry_cell_setting triclinic
_symmetry_space_group_name_Hall '-P 1'
_symmetry_space_group_name_H-M 'P -1'
_atom_sites_solution_hydrogens geom
_atom_sites_solution_primary direct
_atom_sites_solution_secondary difmap
_audit_creation_method SHELXL-97
_cell_angle_alpha 86.82(5)
_cell_angle_beta 83.22(5)
_cell_angle_gamma 78.40(5)
_cell_formula_units_Z 2
_cell_length_a 10.127(2)
_cell_length_b 16.167(2)
_cell_length_c 20.818(4)
_cell_measurement_reflns_used 37021
_cell_measurement_temperature 173(2)
_cell_measurement_theta_max 30.034
_cell_measurement_theta_min 0.998
_cell_volume 3313.7(12)
_computing_cell_refinement 'Denzo (Nonius B.V., 1998)'
_computing_data_collection 'Collect (Nonius B.V., 1998)'
_computing_data_reduction 'Denzo (Nonius B.V., 1998)'
_computing_molecular_graphics 'PLATON 98 (Spek, 1998)'
_computing_publication_material 'SHELXL-97 (Sheldrick, 1997)'
_computing_structure_refinement 'SHELXL-97 (Sheldrick, 1997)'
_computing_structure_solution 'SHELXS-97 (Sheldrick, 1997)'
_diffrn_ambient_temperature 173(2)
_diffrn_measured_fraction_theta_full 0.996
_diffrn_measured_fraction_theta_max 0.996
_diffrn_measurement_device_type KappaCCD
_diffrn_measurement_method '\p scans'
_diffrn_radiation_monochromator graphite
_diffrn_radiation_source 'fine-focus sealed tube'
_diffrn_radiation_type MoK\a
_diffrn_radiation_wavelength 0.71069
_diffrn_reflns_av_R_equivalents 0.0000
_diffrn_reflns_av_sigmaI/netI 0.1884
_diffrn_reflns_limit_h_max 14
_diffrn_reflns_limit_h_min -14
_diffrn_reflns_limit_k_max 22
_diffrn_reflns_limit_k_min -22
_diffrn_reflns_limit_l_max 29
_diffrn_reflns_limit_l_min 0
_diffrn_reflns_number 19356
_diffrn_reflns_theta_full 30.06
_diffrn_reflns_theta_max 30.06
_diffrn_reflns_theta_min 2.07
_exptl_absorpt_coefficient_mu 0.162
_exptl_absorpt_correction_type none
_exptl_crystal_colour colorless
_exptl_crystal_density_diffrn 1.222
_exptl_crystal_density_method 'not measured'
_exptl_crystal_description prism
_exptl_crystal_F_000 1290
_exptl_crystal_size_max 0.05
_exptl_crystal_size_mid 0.05
_exptl_crystal_size_min 0.05
_refine_diff_density_max 1.094
_refine_diff_density_min -0.990
_refine_diff_density_rms 0.077
_refine_ls_extinction_method none
_refine_ls_goodness_of_fit_ref 0.950
_refine_ls_hydrogen_treatment constr
_refine_ls_matrix_type full
_refine_ls_number_parameters 767
_refine_ls_number_reflns 19355
_refine_ls_number_restraints 0
_refine_ls_restrained_S_all 0.950
_refine_ls_R_factor_all 0.2185
_refine_ls_R_factor_gt 0.0927
_refine_ls_shift/su_max 0.002
_refine_ls_shift/su_mean 0.001
_refine_ls_structure_factor_coef Fsqd
_refine_ls_weighting_details 'calc w=1/[\s^2^(Fo^2^)+(0.0150P)^2^+7.0000P] where P=(Fo^2^+2Fc^2^)/3'
_refine_ls_weighting_scheme calc
_refine_ls_wR_factor_gt 0.1949
_refine_ls_wR_factor_ref 0.2343
_reflns_number_gt 10532
_reflns_number_total 19355
_reflns_threshold_expression >2sigma(I)
_cod_data_source_file b603861a.txt
_cod_data_source_block welt8
_cod_original_cell_volume 3313.6(10)
_cod_original_sg_symbol_H-M P-1
_cod_original_formula_sum 'C76.50 H75 Cl O8 P2'
_cod_database_code 7007344

loop_
_symmetry_equiv_pos_as_xyz
'x, y, z'
'-x, -y, -z'

loop_
_atom_site_label
_atom_site_type_symbol
_atom_site_fract_x
_atom_site_fract_y
_atom_site_fract_z
_atom_site_U_iso_or_equiv
_atom_site_adp_type
_atom_site_occupancy
_atom_site_symmetry_multiplicity
_atom_site_calc_flag
_atom_site_refinement_flags
_atom_site_disorder_assembly
_atom_site_disorder_group
P1 P 0.54300(12) 0.02653(7) 0.29799(5) 0.0411(3) Uani 1 1 d . . .
P2 P 1.03166(12) -0.77845(7) -0.07155(5) 0.0380(3) Uani 1 1 d . . .
O1 O 0.3718(3) -0.09686(17) 0.34246(14) 0.0441(7) Uani 1 1 d . . .
O2 O 0.6487(3) -0.47932(16) 0.38803(13) 0.0369(6) Uani 1 1 d . . .
H2 H 0.5848 -0.5031 0.3822 0.055 Uiso 1 1 calc . . .
O3 O 0.9224(2) -0.56197(16) 0.38263(11) 0.0321(6) Uani 1 1 d . . .
O4 O 0.7928(3) -0.63947(18) 0.30101(12) 0.0418(7) Uani 1 1 d . . .
HO4 H 0.8510 -0.6284 0.3231 0.063 Uiso 1 1 calc . . .
O5 O 0.5107(3) -0.59096(17) 0.33544(13) 0.0386(7) Uani 1 1 d . . .
O6 O 1.1533(3) -0.73486(18) 0.03475(12) 0.0426(7) Uani 1 1 d . . .
C1 C 0.5940(4) -0.0805(2) 0.3122(2) 0.0396(10) Uani 1 1 d . . .
H1 H 0.6870 -0.1065 0.3043 0.048 Uiso 1 1 calc . . .
C2 C 0.4982(4) -0.1285(2) 0.33529(18) 0.0343(9) Uani 1 1 d . . .
C3 C 0.5413(4) -0.2212(2) 0.35064(17) 0.0301(8) Uani 1 1 d . . .
C4 C 0.6686(4) -0.2575(2) 0.36882(18) 0.0315(8) Uani 1 1 d . . .
H4 H 0.7318 -0.2223 0.3725 0.038 Uiso 1 1 calc . . .
C5 C 0.7056(4) -0.3437(2) 0.38173(17) 0.0303(8) Uani 1 1 d . . .
C6 C 0.6125(4) -0.3946(2) 0.37479(17) 0.0302(8) Uani 1 1 d . . .
C7 C 0.4840(4) -0.3610(2) 0.35551(17) 0.0283(8) Uani 1 1 d . . .
C8 C 0.4507(4) -0.2741(2) 0.34551(17) 0.0303(8) Uani 1 1 d . . .
H8 H 0.3623 -0.2498 0.3347 0.036 Uiso 1 1 calc . . .
C9 C 0.8449(4) -0.3827(2) 0.40176(19) 0.0370(9) Uani 1 1 d . . .
H9A H 0.8355 -0.4269 0.4359 0.044 Uiso 1 1 calc . . .
H9B H 0.8829 -0.3386 0.4202 0.044 Uiso 1 1 calc . . .
C10 C 0.9432(4) -0.4218(2) 0.34513(18) 0.0310(8) Uani 1 1 d . . .
C11 C 0.9985(4) -0.3697(3) 0.2985(2) 0.0416(10) Uani 1 1 d . . .
H11 H 0.9793 -0.3104 0.3039 0.050 Uiso 1 1 calc . . .
C12 C 1.0800(4) -0.4025(3) 0.2451(2) 0.0463(11) Uani 1 1 d . . .
H12 H 1.1175 -0.3661 0.2139 0.056 Uiso 1 1 calc . . .
C13 C 1.1075(4) -0.4883(3) 0.23660(19) 0.0433(11) Uani 1 1 d . . .
H13 H 1.1636 -0.5103 0.1991 0.052 Uiso 1 1 calc . . .
C14 C 1.0553(4) -0.5439(3) 0.28155(18) 0.0342(9) Uani 1 1 d . . .
C15 C 0.9768(4) -0.5083(2) 0.33647(16) 0.0286(8) Uani 1 1 d . . .
C16 C 1.0118(4) -0.6015(3) 0.42947(18) 0.0383(10) Uani 1 1 d . . .
H16A H 1.0311 -0.5583 0.4570 0.046 Uiso 1 1 calc . . .
H16B H 1.0988 -0.6312 0.4071 0.046 Uiso 1 1 calc . . .
C17 C 0.9416(5) -0.6638(3) 0.4706(2) 0.0455(11) Uani 1 1 d . . .
H17A H 0.9088 -0.7003 0.4419 0.055 Uiso 1 1 calc . . .
H17B H 1.0077 -0.7003 0.4965 0.055 Uiso 1 1 calc . . .
C18 C 0.8253(5) -0.6202(3) 0.5147(2) 0.0577(13) Uani 1 1 d . . .
H18A H 0.8579 -0.5853 0.5440 0.087 Uiso 1 1 calc . . .
H18B H 0.7820 -0.6624 0.5400 0.087 Uiso 1 1 calc . . .
H18C H 0.7593 -0.5843 0.4892 0.087 Uiso 1 1 calc . . .
C19 C 1.0782(4) -0.6370(3) 0.26904(19) 0.0436(11) Uani 1 1 d . . .
H19A H 1.0607 -0.6681 0.3105 0.052 Uiso 1 1 calc . . .
H19B H 1.1744 -0.6569 0.2523 0.052 Uiso 1 1 calc . . .
C20 C 0.9883(4) -0.6582(2) 0.22096(18) 0.0330(9) Uani 1 1 d . . .
C21 C 1.0408(4) -0.6801(2) 0.15871(18) 0.0346(9) Uani 1 1 d . . .
H21 H 1.1342 -0.6808 0.1458 0.042 Uiso 1 1 calc . . .
C22 C 0.9615(4) -0.7015(2) 0.11385(17) 0.0318(8) Uani 1 1 d . . .
C23 C 0.8254(4) -0.6994(3) 0.1338(2) 0.0398(10) Uani 1 1 d . . .
H23 H 0.7696 -0.7134 0.1041 0.048 Uiso 1 1 calc . . .
C24 C 0.7681(4) -0.6772(2) 0.1962(2) 0.0388(10) Uani 1 1 d . . .
C25 C 0.8513(4) -0.6572(2) 0.23945(18) 0.0372(9) Uani 1 1 d . . .
C26 C 0.6181(5) -0.6753(3) 0.2168(2) 0.0508(12) Uani 1 1 d . . .
H26A H 0.5822 -0.7073 0.1859 0.061 Uiso 1 1 calc . . .
H26B H 0.6073 -0.7032 0.2601 0.061 Uiso 1 1 calc . . .
C27 C 0.5371(4) -0.5855(3) 0.2190(2) 0.0399(10) Uani 1 1 d . . .
C28 C 0.5136(5) -0.5384(3) 0.1622(2) 0.0496(12) Uani 1 1 d . . .
H28 H 0.5421 -0.5646 0.1218 0.060 Uiso 1 1 calc . . .
C29 C 0.4499(5) -0.4546(3) 0.1631(2) 0.0489(11) Uani 1 1 d . . .
H29 H 0.4335 -0.4236 0.1238 0.059 Uiso 1 1 calc . . .
C30 C 0.4101(4) -0.4158(3) 0.2219(2) 0.0402(10) Uani 1 1 d . . .
H30 H 0.3692 -0.3576 0.2224 0.048 Uiso 1 1 calc . . .
C31 C 0.4291(4) -0.4606(2) 0.27994(18) 0.0321(8) Uani 1 1 d . . .
C32 C 0.4894(4) -0.5460(2) 0.27731(19) 0.0335(9) Uani 1 1 d . . .
C33 C 0.3975(4) -0.6275(3) 0.3651(2) 0.0530(12) Uani 1 1 d . . .
H33A H 0.3992 -0.6824 0.3459 0.064 Uiso 1 1 calc . . .
H33B H 0.3105 -0.5893 0.3581 0.064 Uiso 1 1 calc . . .
C34 C 0.4126(5) -0.6401(3) 0.4398(3) 0.0642(15) Uani 1 1 d . . .
H34A H 0.4112 -0.5847 0.4581 0.077 Uiso 1 1 calc . . .
H34B H 0.3344 -0.6624 0.4618 0.077 Uiso 1 1 calc . . .
C35 C 0.5385(7) -0.6982(4) 0.4524(3) 0.0818(18) Uani 1 1 d . . .
H35A H 0.5465 -0.7503 0.4290 0.123 Uiso 1 1 calc . . .
H35B H 0.5371 -0.7117 0.4989 0.123 Uiso 1 1 calc . . .
H35C H 0.6161 -0.6716 0.4376 0.123 Uiso 1 1 calc . . .
C36 C 0.3879(4) -0.4164(2) 0.3433(2) 0.0369(9) Uani 1 1 d . . .
H36A H 0.2957 -0.3815 0.3427 0.044 Uiso 1 1 calc . . .
H36B H 0.3849 -0.4591 0.3791 0.044 Uiso 1 1 calc . . .
C37 C 1.0262(4) -0.7281(2) 0.04743(18) 0.0338(9) Uani 1 1 d . . .
C38 C 0.9472(4) -0.7454(3) 0.00153(19) 0.0398(10) Uani 1 1 d . . .
H38 H 0.8516 -0.7393 0.0102 0.048 Uiso 1 1 calc . . .
C39 C 0.4516(5) 0.0583(3) 0.2284(2) 0.0462(11) Uani 1 1 d . . .
C40 C 0.3790(6) 0.0058(3) 0.2054(2) 0.0675(15) Uani 1 1 d . . .
H40 H 0.3803 -0.0489 0.2247 0.081 Uiso 1 1 calc . . .
C41 C 0.3030(6) 0.0322(4) 0.1535(3) 0.0783(17) Uani 1 1 d . . .
H41 H 0.2544 -0.0050 0.1371 0.094 Uiso 1 1 calc . . .
C42 C 0.2986(6) 0.1111(4) 0.1266(3) 0.0744(17) Uani 1 1 d . . .
H42 H 0.2451 0.1294 0.0920 0.089 Uiso 1 1 calc . . .
C43 C 0.3698(6) 0.1636(4) 0.1488(3) 0.0785(18) Uani 1 1 d . . .
H43 H 0.3680 0.2182 0.1290 0.094 Uiso 1 1 calc . . .
C44 C 0.4458(6) 0.1381(3) 0.2004(3) 0.0663(15) Uani 1 1 d . . .
H44 H 0.4940 0.1759 0.2164 0.080 Uiso 1 1 calc . . .
C45 C 0.4360(5) 0.0783(2) 0.3658(2) 0.0439(10) Uani 1 1 d . . .
C46 C 0.4817(5) 0.0713(3) 0.4261(2) 0.0577(13) Uani 1 1 d . . .
H46 H 0.5700 0.0400 0.4314 0.069 Uiso 1 1 calc . . .
C47 C 0.4001(6) 0.1095(3) 0.4794(2) 0.0670(15) Uani 1 1 d . . .
H47 H 0.4336 0.1058 0.5204 0.080 Uiso 1 1 calc . . .
C48 C 0.2725(6) 0.1520(3) 0.4722(3) 0.0682(15) Uani 1 1 d . . .
H48 H 0.2159 0.1772 0.5085 0.082 Uiso 1 1 calc . . .
C49 C 0.2247(6) 0.1586(4) 0.4126(3) 0.0748(17) Uani 1 1 d . . .
H49 H 0.1349 0.1878 0.4080 0.090 Uiso 1 1 calc . . .
C50 C 0.3069(5) 0.1229(3) 0.3593(3) 0.0613(14) Uani 1 1 d . . .
H50 H 0.2742 0.1291 0.3180 0.074 Uiso 1 1 calc . . .
C51 C 0.6964(5) 0.0682(3) 0.2822(2) 0.0452(11) Uani 1 1 d . . .
C52 C 0.7317(5) 0.1235(3) 0.3219(2) 0.0536(12) Uani 1 1 d . . .
H52 H 0.6711 0.1445 0.3583 0.064 Uiso 1 1 calc . . .
C53 C 0.8566(6) 0.1489(3) 0.3088(3) 0.0644(14) Uani 1 1 d . . .
H53 H 0.8811 0.1861 0.3370 0.077 Uiso 1 1 calc . . .
C54 C 0.9440(5) 0.1205(3) 0.2556(3) 0.0639(14) Uani 1 1 d . . .
H54 H 1.0290 0.1375 0.2469 0.077 Uiso 1 1 calc . . .
C55 C 0.9071(6) 0.0673(4) 0.2151(3) 0.0773(17) Uani 1 1 d . . .
H55 H 0.9663 0.0481 0.1777 0.093 Uiso 1 1 calc . . .
C56 C 0.7837(6) 0.0412(4) 0.2283(3) 0.0711(16) Uani 1 1 d . . .
H56 H 0.7592 0.0043 0.1997 0.085 Uiso 1 1 calc . . .
C57 C 1.1201(4) -0.7027(3) -0.11522(18) 0.0369(9) Uani 1 1 d . . .
C58 C 1.0798(4) -0.6183(3) -0.09930(19) 0.0428(10) Uani 1 1 d . . .
H58 H 1.0129 -0.6026 -0.0638 0.051 Uiso 1 1 calc . . .
C59 C 1.1379(5) -0.5567(3) -0.1356(2) 0.0494(11) Uani 1 1 d . . .
H59 H 1.1106 -0.4991 -0.1245 0.059 Uiso 1 1 calc . . .
C60 C 1.2340(5) -0.5791(3) -0.1870(2) 0.0487(11) Uani 1 1 d . . .
H60 H 1.2721 -0.5368 -0.2118 0.058 Uiso 1 1 calc . . .
C61 C 1.2755(4) -0.6627(3) -0.2027(2) 0.0509(12) Uani 1 1 d . . .
H61 H 1.3432 -0.6781 -0.2379 0.061 Uiso 1 1 calc . . .
C62 C 1.2184(5) -0.7240(3) -0.1673(2) 0.0458(11) Uani 1 1 d . . .
H62 H 1.2468 -0.7815 -0.1786 0.055 Uiso 1 1 calc . . .
C63 C 1.1507(5) -0.8781(3) -0.06685(18) 0.0489(12) Uani 1 1 d . . .
C64 C 1.2867(6) -0.8813(3) -0.0628(2) 0.0653(15) Uani 1 1 d . . .
H64 H 1.3206 -0.8304 -0.0646 0.078 Uiso 1 1 calc . . .
C65 C 1.3745(7) -0.9588(5) -0.0561(3) 0.087(2) Uani 1 1 d . . .
H65 H 1.4683 -0.9610 -0.0537 0.104 Uiso 1 1 calc . . .
C66 C 1.3240(9) -1.0325(4) -0.0528(3) 0.097(3) Uani 1 1 d . . .
H66 H 1.3837 -1.0855 -0.0487 0.116 Uiso 1 1 calc . . .
C67 C 1.1887(9) -1.0298(3) -0.0555(3) 0.089(2) Uani 1 1 d . . .
H67 H 1.1545 -1.0806 -0.0525 0.107 Uiso 1 1 calc . . .
C68 C 1.1013(6) -0.9519(3) -0.0627(2) 0.0653(15) Uani 1 1 d . . .
H68 H 1.0075 -0.9498 -0.0648 0.078 Uiso 1 1 calc . . .
C69 C 0.9083(6) -0.7968(3) -0.1229(2) 0.0517(12) Uani 1 1 d . . .
C70 C 0.9495(8) -0.8224(4) -0.1852(3) 0.088(2) Uani 1 1 d . . .
H70 H 1.0434 -0.8330 -0.2004 0.106 Uiso 1 1 calc . . .
C71 C 0.8554(12) -0.8331(5) -0.2264(3) 0.121(4) Uani 1 1 d . . .
H71 H 0.8842 -0.8501 -0.2696 0.145 Uiso 1 1 calc . . .
C72 C 0.7225(13) -0.8187(5) -0.2037(5) 0.135(5) Uani 1 1 d . . .
H72 H 0.6581 -0.8265 -0.2313 0.162 Uiso 1 1 calc . . .
C73 C 0.6798(8) -0.7939(5) -0.1440(5) 0.124(3) Uani 1 1 d . . .
H73 H 0.5856 -0.7838 -0.1294 0.149 Uiso 1 1 calc . . .
C74 C 0.7732(7) -0.7825(4) -0.1021(3) 0.0841(19) Uani 1 1 d . . .
H74 H 0.7422 -0.7649 -0.0593 0.101 Uiso 1 1 calc . . .
Cl1 Cl 0.4997(3) -0.6761(2) 0.01492(16) 0.0855(9) Uiso 0.50 1 d P . .
Cl2 Cl 0.2873(4) -0.5221(3) 0.0216(2) 0.1174(13) Uiso 0.50 1 d P . .
C75 C 0.3413(11) -0.6209(7) -0.0035(5) 0.068(3) Uiso 0.50 1 d P . .
H75A H 0.3421 -0.6191 -0.0511 0.082 Uiso 0.50 1 calc P . .
H75B H 0.2730 -0.6543 0.0146 0.082 Uiso 0.50 1 calc P . .
O7 O 0.2033(4) -0.1534(3) 0.4360(2) 0.0886(12) Uiso 1 1 d . . .
H7 H 0.2270 -0.1231 0.4044 0.133 Uiso 1 1 calc . . .
C76 C 0.1843(7) -0.1074(4) 0.4935(3) 0.093(2) Uiso 1 1 d . . .
H76A H 0.2700 -0.0920 0.5009 0.139 Uiso 1 1 calc . . .
H76B H 0.1544 -0.1423 0.5302 0.139 Uiso 1 1 calc . . .
H76C H 0.1153 -0.0560 0.4892 0.139 Uiso 1 1 calc . . .
O8 O -0.0288(4) -0.1648(3) 0.3934(2) 0.0900(13) Uiso 1 1 d . . .
H8A H 0.0531 -0.1744 0.4002 0.135 Uiso 1 1 calc . . .
C77 C -0.0754(8) -0.0775(5) 0.3860(4) 0.118(3) Uiso 1 1 d . . .
H77A H -0.1590 -0.0604 0.4149 0.176 Uiso 1 1 calc . . .
H77B H -0.0935 -0.0635 0.3411 0.176 Uiso 1 1 calc . . .
H77C H -0.0062 -0.0477 0.3968 0.176 Uiso 1 1 calc . . .

loop_
_atom_site_aniso_label
_atom_site_aniso_U_11
_atom_site_aniso_U_22
_atom_site_aniso_U_33
_atom_site_aniso_U_23
_atom_site_aniso_U_13
_atom_site_aniso_U_12
P1 0.0509(7) 0.0281(6) 0.0420(6) -0.0023(5) -0.0025(5) -0.0034(5)
P2 0.0517(7) 0.0364(6) 0.0252(5) -0.0049(4) -0.0086(5) -0.0038(5)
O1 0.0401(17) 0.0329(15) 0.0569(19) -0.0058(13) -0.0118(14) 0.0035(13)
O2 0.0328(15) 0.0296(15) 0.0502(17) 0.0019(12) -0.0116(13) -0.0078(12)
O3 0.0322(14) 0.0395(15) 0.0254(13) 0.0036(11) -0.0077(11) -0.0074(12)
O4 0.0391(16) 0.0564(18) 0.0318(15) -0.0159(13) 0.0023(12) -0.0134(14)
O5 0.0292(15) 0.0427(16) 0.0455(17) 0.0033(13) 0.0010(12) -0.0148(12)
O6 0.0372(17) 0.0573(19) 0.0298(14) -0.0080(13) -0.0027(12) 0.0001(14)
C1 0.045(3) 0.027(2) 0.044(2) -0.0048(18) -0.0059(19) 0.0015(18)
C2 0.041(2) 0.032(2) 0.029(2) -0.0081(16) -0.0075(17) -0.0010(18)
C3 0.035(2) 0.028(2) 0.0262(18) -0.0037(15) -0.0051(16) -0.0019(16)
C4 0.033(2) 0.032(2) 0.032(2) -0.0084(16) -0.0069(16) -0.0071(17)
C5 0.031(2) 0.034(2) 0.0265(18) -0.0064(15) -0.0083(15) -0.0026(16)
C6 0.035(2) 0.028(2) 0.0245(18) -0.0045(15) 0.0001(16) -0.0020(16)
C7 0.028(2) 0.029(2) 0.0264(18) -0.0070(15) -0.0006(15) -0.0020(16)
C8 0.0249(19) 0.039(2) 0.0251(18) -0.0045(16) -0.0020(15) -0.0005(16)
C9 0.039(2) 0.037(2) 0.036(2) -0.0101(17) -0.0177(18) 0.0005(18)
C10 0.027(2) 0.035(2) 0.034(2) -0.0016(16) -0.0143(16) -0.0064(16)
C11 0.032(2) 0.041(2) 0.056(3) 0.011(2) -0.023(2) -0.0116(19)
C12 0.033(2) 0.063(3) 0.048(3) 0.021(2) -0.013(2) -0.022(2)
C13 0.025(2) 0.075(3) 0.027(2) 0.004(2) -0.0025(16) -0.006(2)
C14 0.026(2) 0.045(2) 0.030(2) -0.0036(17) -0.0076(16) 0.0003(17)
C15 0.0259(19) 0.038(2) 0.0232(18) 0.0014(15) -0.0068(15) -0.0064(16)
C16 0.039(2) 0.048(2) 0.030(2) 0.0046(18) -0.0122(17) -0.0080(19)
C17 0.053(3) 0.048(3) 0.034(2) 0.0003(19) -0.006(2) -0.004(2)
C18 0.064(3) 0.062(3) 0.046(3) -0.002(2) -0.004(2) -0.010(3)
C19 0.044(3) 0.050(3) 0.030(2) -0.0090(18) -0.0074(18) 0.010(2)
C20 0.033(2) 0.032(2) 0.0296(19) -0.0044(16) -0.0030(16) 0.0041(17)
C21 0.032(2) 0.036(2) 0.033(2) -0.0059(17) 0.0004(17) 0.0009(17)
C22 0.035(2) 0.030(2) 0.0277(19) -0.0037(15) -0.0007(16) -0.0021(17)
C23 0.042(2) 0.037(2) 0.043(2) -0.0118(18) -0.0048(19) -0.0088(19)
C24 0.043(2) 0.032(2) 0.041(2) -0.0118(18) 0.0082(19) -0.0125(18)
C25 0.052(3) 0.029(2) 0.029(2) -0.0059(16) -0.0007(18) -0.0044(18)
C26 0.050(3) 0.045(3) 0.060(3) -0.021(2) 0.012(2) -0.020(2)
C27 0.030(2) 0.047(3) 0.046(2) -0.016(2) 0.0047(18) -0.0182(19)
C28 0.047(3) 0.069(3) 0.040(2) -0.019(2) -0.001(2) -0.025(2)
C29 0.042(3) 0.071(3) 0.040(2) 0.006(2) -0.013(2) -0.022(2)
C30 0.026(2) 0.046(2) 0.051(3) -0.002(2) -0.0070(18) -0.0099(18)
C31 0.0211(19) 0.042(2) 0.036(2) -0.0070(17) 0.0004(16) -0.0122(17)
C32 0.0210(19) 0.043(2) 0.040(2) -0.0076(18) -0.0001(16) -0.0146(17)
C33 0.036(2) 0.061(3) 0.065(3) 0.004(2) 0.000(2) -0.022(2)
C34 0.050(3) 0.068(3) 0.068(3) 0.027(3) 0.010(3) -0.014(3)
C35 0.093(5) 0.090(4) 0.063(4) 0.008(3) -0.004(3) -0.026(4)
C36 0.028(2) 0.036(2) 0.045(2) -0.0077(18) 0.0043(18) -0.0061(17)
C37 0.039(2) 0.032(2) 0.0281(19) -0.0050(16) -0.0024(17) -0.0015(17)
C38 0.042(2) 0.044(2) 0.033(2) -0.0088(18) -0.0009(18) -0.0061(19)
C39 0.054(3) 0.036(2) 0.045(3) -0.0001(19) -0.005(2) 0.000(2)
C40 0.102(4) 0.048(3) 0.055(3) 0.007(2) -0.034(3) -0.009(3)
C41 0.102(5) 0.076(4) 0.058(3) 0.007(3) -0.035(3) -0.007(3)
C42 0.068(4) 0.087(4) 0.052(3) 0.013(3) -0.005(3) 0.019(3)
C43 0.073(4) 0.064(4) 0.088(4) 0.035(3) -0.017(3) 0.006(3)
C44 0.075(4) 0.047(3) 0.077(4) 0.016(3) -0.014(3) -0.014(3)
C45 0.053(3) 0.029(2) 0.049(3) -0.0048(19) -0.001(2) -0.006(2)
C46 0.072(4) 0.046(3) 0.048(3) 0.003(2) -0.006(3) 0.003(2)
C47 0.097(4) 0.053(3) 0.045(3) -0.001(2) -0.001(3) -0.004(3)
C48 0.081(4) 0.052(3) 0.064(4) -0.015(3) 0.016(3) -0.004(3)
C49 0.064(4) 0.076(4) 0.077(4) -0.027(3) 0.000(3) 0.007(3)
C50 0.055(3) 0.060(3) 0.065(3) -0.020(3) -0.005(3) 0.001(3)
C51 0.057(3) 0.032(2) 0.045(3) -0.0015(19) -0.002(2) -0.006(2)
C52 0.055(3) 0.047(3) 0.058(3) -0.004(2) -0.007(2) -0.007(2)
C53 0.068(4) 0.052(3) 0.078(4) -0.002(3) -0.020(3) -0.017(3)
C54 0.060(3) 0.050(3) 0.082(4) 0.005(3) 0.001(3) -0.020(3)
C55 0.070(4) 0.087(4) 0.076(4) -0.015(3) 0.019(3) -0.030(3)
C56 0.075(4) 0.078(4) 0.064(3) -0.018(3) 0.010(3) -0.030(3)
C57 0.043(2) 0.042(2) 0.0266(19) 0.0021(17) -0.0134(17) -0.0056(19)
C58 0.048(3) 0.045(3) 0.036(2) -0.0034(19) -0.0111(19) -0.006(2)
C59 0.053(3) 0.044(3) 0.055(3) 0.002(2) -0.021(2) -0.011(2)
C60 0.043(3) 0.062(3) 0.046(3) 0.011(2) -0.015(2) -0.021(2)
C61 0.039(3) 0.080(4) 0.036(2) 0.001(2) -0.008(2) -0.016(2)
C62 0.049(3) 0.055(3) 0.033(2) -0.004(2) -0.007(2) -0.006(2)
C63 0.071(3) 0.045(3) 0.0209(19) 0.0002(18) 0.002(2) 0.008(2)
C64 0.075(4) 0.066(3) 0.041(3) 0.003(2) -0.007(3) 0.015(3)
C65 0.091(5) 0.091(5) 0.055(3) -0.001(3) -0.007(3) 0.036(4)
C66 0.133(7) 0.066(4) 0.060(4) 0.003(3) 0.008(4) 0.045(4)
C67 0.133(6) 0.045(3) 0.067(4) 0.006(3) 0.015(4) 0.015(4)
C68 0.097(4) 0.045(3) 0.042(3) 0.001(2) 0.010(3) 0.005(3)
C69 0.087(4) 0.036(2) 0.039(2) 0.0068(19) -0.029(3) -0.021(2)
C70 0.154(6) 0.081(4) 0.046(3) -0.007(3) -0.028(4) -0.050(4)
C71 0.240(11) 0.109(6) 0.052(4) 0.013(4) -0.056(6) -0.107(8)
C72 0.271(13) 0.093(6) 0.096(6) 0.060(5) -0.130(8) -0.119(8)
C73 0.127(7) 0.124(6) 0.152(8) 0.037(6) -0.102(6) -0.057(5)
C74 0.092(5) 0.088(4) 0.087(4) -0.001(3) -0.056(4) -0.027(4)

loop_
_atom_type_symbol
_atom_type_description
_atom_type_scat_dispersion_real
_atom_type_scat_dispersion_imag
_atom_type_scat_source
C C 0.0033 0.0016 'International Tables Vol C Tables 4.2.6.8 and 6.1.1.4'
H H 0.0000 0.0000 'International Tables Vol C Tables 4.2.6.8 and 6.1.1.4'
O O 0.0106 0.0060 'International Tables Vol C Tables 4.2.6.8 and 6.1.1.4'
P P 0.1023 0.0942 'International Tables Vol C Tables 4.2.6.8 and 6.1.1.4'
Cl Cl 0.1484 0.1585 'International Tables Vol C Tables 4.2.6.8 and 6.1.1.4'

loop_
_geom_angle_atom_site_label_1
_geom_angle_atom_site_label_2
_geom_angle_atom_site_label_3
_geom_angle
_geom_angle_site_symmetry_1
_geom_angle_site_symmetry_3
_geom_angle_publ_flag
C1 P1 C51 106.0(2) . . ?
C1 P1 C39 116.6(2) . . ?
C51 P1 C39 105.5(2) . . ?
C1 P1 C45 112.6(2) . . ?
C51 P1 C45 110.3(2) . . ?
C39 P1 C45 105.6(2) . . ?
C38 P2 C57 114.5(2) . . ?
C38 P2 C63 114.0(2) . . ?
C57 P2 C63 107.9(2) . . ?
C38 P2 C69 108.3(2) . . ?
C57 P2 C69 106.08(19) . . ?
C63 P2 C69 105.4(2) . . ?
C6 O2 H2 109.5 . . ?
C15 O3 C16 115.3(3) . . ?
C25 O4 HO4 109.5 . . ?
C32 O5 C33 115.1(3) . . ?
C2 C1 P1 119.5(3) . . ?
C2 C1 H1 120.2 . . ?
P1 C1 H1 120.2 . . ?
O1 C2 C1 121.9(4) . . ?
O1 C2 C3 117.8(4) . . ?
C1 C2 C3 120.3(4) . . ?
C8 C3 C4 118.0(3) . . ?
C8 C3 C2 118.7(3) . . ?
C4 C3 C2 123.3(3) . . ?
C5 C4 C3 121.7(3) . . ?
C5 C4 H4 119.1 . . ?
C3 C4 H4 119.1 . . ?
C4 C5 C6 118.4(3) . . ?
C4 C5 C9 121.3(3) . . ?
C6 C5 C9 120.3(3) . . ?
O2 C6 C5 118.2(3) . . ?
O2 C6 C7 120.0(3) . . ?
C5 C6 C7 121.8(3) . . ?
C8 C7 C6 117.4(3) . . ?
C8 C7 C36 120.8(3) . . ?
C6 C7 C36 121.8(3) . . ?
C7 C8 C3 122.7(3) . . ?
C7 C8 H8 118.7 . . ?
C3 C8 H8 118.7 . . ?
C5 C9 C10 112.4(3) . . ?
C5 C9 H9A 109.1 . . ?
C10 C9 H9A 109.1 . . ?
C5 C9 H9B 109.1 . . ?
C10 C9 H9B 109.1 . . ?
H9A C9 H9B 107.9 . . ?
C15 C10 C11 117.6(4) . . ?
C15 C10 C9 122.6(3) . . ?
C11 C10 C9 119.8(4) . . ?
C12 C11 C10 121.1(4) . . ?
C12 C11 H11 119.4 . . ?
C10 C11 H11 119.4 . . ?
C11 C12 C13 119.9(4) . . ?
C11 C12 H12 120.0 . . ?
C13 C12 H12 120.0 . . ?
C12 C13 C14 121.7(4) . . ?
C12 C13 H13 119.1 . . ?
C14 C13 H13 119.1 . . ?
C13 C14 C15 116.5(4) . . ?
C13 C14 C19 120.9(4) . . ?
C15 C14 C19 122.5(4) . . ?
C10 C15 C14 122.9(4) . . ?
C10 C15 O3 118.7(3) . . ?
C14 C15 O3 118.2(3) . . ?
O3 C16 C17 107.7(3) . . ?
O3 C16 H16A 110.2 . . ?
C17 C16 H16A 110.2 . . ?
O3 C16 H16B 110.2 . . ?
C17 C16 H16B 110.2 . . ?
H16A C16 H16B 108.5 . . ?
C18 C17 C16 111.9(4) . . ?
C18 C17 H17A 109.2 . . ?
C16 C17 H17A 109.2 . . ?
C18 C17 H17B 109.2 . . ?
C16 C17 H17B 109.2 . . ?
H17A C17 H17B 107.9 . . ?
C17 C18 H18A 109.5 . . ?
C17 C18 H18B 109.5 . . ?
H18A C18 H18B 109.5 . . ?
C17 C18 H18C 109.5 . . ?
H18A C18 H18C 109.5 . . ?
H18B C18 H18C 109.5 . . ?
C14 C19 C20 113.4(3) . . ?
C14 C19 H19A 108.9 . . ?
C20 C19 H19A 108.9 . . ?
C14 C19 H19B 108.9 . . ?
C20 C19 H19B 108.9 . . ?
H19A C19 H19B 107.7 . . ?
C21 C20 C25 118.4(4) . . ?
C21 C20 C19 121.0(4) . . ?
C25 C20 C19 120.6(3) . . ?
C20 C21 C22 122.3(4) . . ?
C20 C21 H21 118.8 . . ?
C22 C21 H21 118.8 . . ?
C23 C22 C21 117.7(3) . . ?
C23 C22 C37 122.6(4) . . ?
C21 C22 C37 119.7(3) . . ?
C22 C23 C24 121.8(4) . . ?
C22 C23 H23 119.1 . . ?
C24 C23 H23 119.1 . . ?
C23 C24 C25 118.6(4) . . ?
C23 C24 C26 120.7(4) . . ?
C25 C24 C26 120.7(4) . . ?
O4 C25 C20 121.9(4) . . ?
O4 C25 C24 116.9(4) . . ?
C20 C25 C24 121.2(4) . . ?
C27 C26 C24 111.4(3) . . ?
C27 C26 H26A 109.3 . . ?
C24 C26 H26A 109.3 . . ?
C27 C26 H26B 109.3 . . ?
C24 C26 H26B 109.3 . . ?
H26A C26 H26B 108.0 . . ?
C28 C27 C32 117.6(4) . . ?
C28 C27 C26 120.5(4) . . ?
C32 C27 C26 121.8(4) . . ?
C29 C28 C27 121.5(4) . . ?
C29 C28 H28 119.3 . . ?
C27 C28 H28 119.3 . . ?
C28 C29 C30 119.5(4) . . ?
C28 C29 H29 120.3 . . ?
C30 C29 H29 120.3 . . ?
C29 C30 C31 121.1(4) . . ?
C29 C30 H30 119.4 . . ?
C31 C30 H30 119.4 . . ?
C30 C31 C32 117.9(4) . . ?
C30 C31 C36 120.1(4) . . ?
C32 C31 C36 122.1(4) . . ?
C27 C32 O5 119.5(4) . . ?
C27 C32 C31 122.2(4) . . ?
O5 C32 C31 118.1(3) . . ?
O5 C33 C34 107.1(4) . . ?
O5 C33 H33A 110.3 . . ?
C34 C33 H33A 110.3 . . ?
O5 C33 H33B 110.3 . . ?
C34 C33 H33B 110.3 . . ?
H33A C33 H33B 108.5 . . ?
C35 C34 C33 112.0(4) . . ?
C35 C34 H34A 109.2 . . ?
C33 C34 H34A 109.2 . . ?
C35 C34 H34B 109.2 . . ?
C33 C34 H34B 109.2 . . ?
H34A C34 H34B 107.9 . . ?
C34 C35 H35A 109.5 . . ?
C34 C35 H35B 109.5 . . ?
H35A C35 H35B 109.5 . . ?
C34 C35 H35C 109.5 . . ?
H35A C35 H35C 109.5 . . ?
H35B C35 H35C 109.5 . . ?
C7 C36 C31 112.1(3) . . ?
C7 C36 H36A 109.2 . . ?
C31 C36 H36A 109.2 . . ?
C7 C36 H36B 109.2 . . ?
C31 C36 H36B 109.2 . . ?
H36A C36 H36B 107.9 . . ?
O6 C37 C38 121.2(4) . . ?
O6 C37 C22 118.6(3) . . ?
C38 C37 C22 120.2(4) . . ?
C37 C38 P2 116.4(3) . . ?
C37 C38 H38 121.8 . . ?
P2 C38 H38 121.8 . . ?
C40 C39 C44 118.7(5) . . ?
C40 C39 P1 120.5(3) . . ?
C44 C39 P1 120.7(4) . . ?
C39 C40 C41 120.4(5) . . ?
C39 C40 H40 119.8 . . ?
C41 C40 H40 119.8 . . ?
C42 C41 C40 120.0(6) . . ?
C42 C41 H41 120.0 . . ?
C40 C41 H41 120.0 . . ?
C43 C42 C41 120.3(5) . . ?
C43 C42 H42 119.8 . . ?
C41 C42 H42 119.8 . . ?
C42 C43 C44 120.2(5) . . ?
C42 C43 H43 119.9 . . ?
C44 C43 H43 119.9 . . ?
C39 C44 C43 120.4(5) . . ?
C39 C44 H44 119.8 . . ?
C43 C44 H44 119.8 . . ?
C50 C45 C46 118.6(4) . . ?
C50 C45 P1 121.4(4) . . ?
C46 C45 P1 119.9(4) . . ?
C45 C46 C47 120.9(5) . . ?
C45 C46 H46 119.5 . . ?
C47 C46 H46 119.5 . . ?
C48 C47 C46 119.5(5) . . ?
C48 C47 H47 120.3 . . ?
C46 C47 H47 120.3 . . ?
C47 C48 C49 120.3(5) . . ?
C47 C48 H48 119.8 . . ?
C49 C48 H48 119.8 . . ?
C48 C49 C50 120.3(5) . . ?
C48 C49 H49 119.8 . . ?
C50 C49 H49 119.8 . . ?
C45 C50 C49 120.3(5) . . ?
C45 C50 H50 119.8 . . ?
C49 C50 H50 119.8 . . ?
C52 C51 C56 118.8(5) . . ?
C52 C51 P1 123.4(4) . . ?
C56 C51 P1 117.8(4) . . ?
C51 C52 C53 120.2(5) . . ?
C51 C52 H52 119.9 . . ?
C53 C52 H52 119.9 . . ?
C54 C53 C52 120.6(5) . . ?
C54 C53 H53 119.7 . . ?
C52 C53 H53 119.7 . . ?
C55 C54 C53 119.2(5) . . ?
C55 C54 H54 120.4 . . ?
C53 C54 H54 120.4 . . ?
C54 C55 C56 120.4(5) . . ?
C54 C55 H55 119.8 . . ?
C56 C55 H55 119.8 . . ?
C51 C56 C55 120.8(5) . . ?
C51 C56 H56 119.6 . . ?
C55 C56 H56 119.6 . . ?
C58 C57 C62 118.8(4) . . ?
C58 C57 P2 118.1(3) . . ?
C62 C57 P2 122.9(3) . . ?
C57 C58 C59 119.9(4) . . ?
C57 C58 H58 120.0 . . ?
C59 C58 H58 120.0 . . ?
C60 C59 C58 120.3(4) . . ?
C60 C59 H59 119.8 . . ?
C58 C59 H59 119.8 . . ?
C59 C60 C61 120.1(4) . . ?
C59 C60 H60 119.9 . . ?
C61 C60 H60 119.9 . . ?
C60 C61 C62 120.0(4) . . ?
C60 C61 H61 120.0 . . ?
C62 C61 H61 120.0 . . ?
C61 C62 C57 120.9(4) . . ?
C61 C62 H62 119.6 . . ?
C57 C62 H62 119.6 . . ?
C68 C63 C64 119.7(5) . . ?
C68 C63 P2 118.5(4) . . ?
C64 C63 P2 121.6(4) . . ?
C63 C64 C65 120.3(6) . . ?
C63 C64 H64 119.9 . . ?
C65 C64 H64 119.9 . . ?
C66 C65 C64 119.4(7) . . ?
C66 C65 H65 120.3 . . ?
C64 C65 H65 120.3 . . ?
C67 C66 C65 120.7(6) . . ?
C67 C66 H66 119.7 . . ?
C65 C66 H66 119.7 . . ?
C66 C67 C68 119.6(6) . . ?
C66 C67 H67 120.2 . . ?
C68 C67 H67 120.2 . . ?
C63 C68 C67 120.3(6) . . ?
C63 C68 H68 119.8 . . ?
C67 C68 H68 119.8 . . ?
C74 C69 C70 118.4(5) . . ?
C74 C69 P2 121.4(4) . . ?
C70 C69 P2 120.1(5) . . ?
C69 C70 C71 120.9(7) . . ?
C69 C70 H70 119.5 . . ?
C71 C70 H70 119.5 . . ?
C72 C71 C70 118.7(8) . . ?
C72 C71 H71 120.6 . . ?
C70 C71 H71 120.6 . . ?
C73 C72 C71 121.7(8) . . ?
C73 C72 H72 119.2 . . ?
C71 C72 H72 119.1 . . ?
C72 C73 C74 120.2(9) . . ?
C72 C73 H73 119.9 . . ?
C74 C73 H73 119.9 . . ?
C69 C74 C73 120.0(7) . . ?
C69 C74 H74 120.0 . . ?
C73 C74 H74 120.0 . . ?
Cl2 C75 Cl1 118.9(7) . . ?
Cl2 C75 H75A 107.6 . . ?
Cl1 C75 H75A 107.6 . . ?
Cl2 C75 H75B 107.6 . . ?
Cl1 C75 H75B 107.6 . . ?
H75A C75 H75B 107.0 . . ?
C76 O7 H7 109.5 . . ?
O7 C76 H76A 109.5 . . ?
O7 C76 H76B 109.5 . . ?
H76A C76 H76B 109.5 . . ?
O7 C76 H76C 109.5 . . ?
H76A C76 H76C 109.5 . . ?
H76B C76 H76C 109.5 . . ?
C77 O8 H8A 109.5 . . ?
O8 C77 H77A 109.5 . . ?
O8 C77 H77B 109.5 . . ?
H77A C77 H77B 109.5 . . ?
O8 C77 H77C 109.5 . . ?
H77A C77 H77C 109.5 . . ?
H77B C77 H77C 109.5 . . ?

loop_
_geom_bond_atom_site_label_1
_geom_bond_atom_site_label_2
_geom_bond_distance
_geom_bond_site_symmetry_2
_geom_bond_publ_flag
P1 C1 1.723(4) . ?
P1 C51 1.803(5) . ?
P1 C39 1.806(5) . ?
P1 C45 1.809(4) . ?
P2 C38 1.712(4) . ?
P2 C57 1.803(4) . ?
P2 C63 1.813(5) . ?
P2 C69 1.815(5) . ?
O1 C2 1.274(5) . ?
O2 C6 1.366(4) . ?
O2 H2 0.8400 . ?
O3 C15 1.399(4) . ?
O3 C16 1.445(4) . ?
O4 C25 1.367(4) . ?
O4 HO4 0.8400 . ?
O5 C32 1.393(5) . ?
O5 C33 1.452(5) . ?
O6 C37 1.267(5) . ?
C1 C2 1.388(6) . ?
C1 H1 0.9500 . ?
C2 C3 1.502(5) . ?
C3 C8 1.391(5) . ?
C3 C4 1.391(5) . ?
C4 C5 1.389(5) . ?
C4 H4 0.9500 . ?
C5 C6 1.394(5) . ?
C5 C9 1.521(5) . ?
C6 C7 1.401(5) . ?
C7 C8 1.386(5) . ?
C7 C36 1.500(5) . ?
C8 H8 0.9500 . ?
C9 C10 1.527(5) . ?
C9 H9A 0.9900 . ?
C9 H9B 0.9900 . ?
C10 C15 1.388(5) . ?
C10 C11 1.390(6) . ?
C11 C12 1.368(6) . ?
C11 H11 0.9500 . ?
C12 C13 1.376(6) . ?
C12 H12 0.9500 . ?
C13 C14 1.394(6) . ?
C13 H13 0.9500 . ?
C14 C15 1.395(5) . ?
C14 C19 1.509(6) . ?
C16 C17 1.516(6) . ?
C16 H16A 0.9900 . ?
C16 H16B 0.9900 . ?
C17 C18 1.487(6) . ?
C17 H17A 0.9900 . ?
C17 H17B 0.9900 . ?
C18 H18A 0.9800 . ?
C18 H18B 0.9800 . ?
C18 H18C 0.9800 . ?
C19 C20 1.525(6) . ?
C19 H19A 0.9900 . ?
C19 H19B 0.9900 . ?
C20 C21 1.379(5) . ?
C20 C25 1.393(6) . ?
C21 C22 1.401(5) . ?
C21 H21 0.9500 . ?
C22 C23 1.386(5) . ?
C22 C37 1.505(5) . ?
C23 C24 1.394(5) . ?
C23 H23 0.9500 . ?
C24 C25 1.395(6) . ?
C24 C26 1.524(6) . ?
C26 C27 1.517(6) . ?
C26 H26A 0.9900 . ?
C26 H26B 0.9900 . ?
C27 C28 1.388(6) . ?
C27 C32 1.393(5) . ?
C28 C29 1.380(6) . ?
C28 H28 0.9500 . ?
C29 C30 1.384(6) . ?
C29 H29 0.9500 . ?
C30 C31 1.388(6) . ?
C30 H30 0.9500 . ?
C31 C32 1.393(5) . ?
C31 C36 1.510(5) . ?
C33 C34 1.579(7) . ?
C33 H33A 0.9900 . ?
C33 H33B 0.9900 . ?
C34 C35 1.466(8) . ?
C34 H34A 0.9900 . ?
C34 H34B 0.9900 . ?
C35 H35A 0.9800 . ?
C35 H35B 0.9800 . ?
C35 H35C 0.9800 . ?
C36 H36A 0.9900 . ?
C36 H36B 0.9900 . ?
C37 C38 1.389(5) . ?
C38 H38 0.9500 . ?
C39 C40 1.367(7) . ?
C39 C44 1.380(6) . ?
C40 C41 1.398(7) . ?
C40 H40 0.9500 . ?
C41 C42 1.359(8) . ?
C41 H41 0.9500 . ?
C42 C43 1.349(8) . ?
C42 H42 0.9500 . ?
C43 C44 1.391(8) . ?
C43 H43 0.9500 . ?
C44 H44 0.9500 . ?
C45 C50 1.378(6) . ?
C45 C46 1.380(6) . ?
C46 C47 1.397(7) . ?
C46 H46 0.9500 . ?
C47 C48 1.357(8) . ?
C47 H47 0.9500 . ?
C48 C49 1.374(8) . ?
C48 H48 0.9500 . ?
C49 C50 1.385(7) . ?
C49 H49 0.9500 . ?
C50 H50 0.9500 . ?
C51 C52 1.375(6) . ?
C51 C56 1.376(6) . ?
C52 C53 1.399(7) . ?
C52 H52 0.9500 . ?
C53 C54 1.372(7) . ?
C53 H53 0.9500 . ?
C54 C55 1.369(8) . ?
C54 H54 0.9500 . ?
C55 C56 1.391(7) . ?
C55 H55 0.9500 . ?
C56 H56 0.9500 . ?
C57 C58 1.390(6) . ?
C57 C62 1.390(6) . ?
C58 C59 1.399(6) . ?
C58 H58 0.9500 . ?
C59 C60 1.371(6) . ?
C59 H59 0.9500 . ?
C60 C61 1.377(7) . ?
C60 H60 0.9500 . ?
C61 C62 1.382(6) . ?
C61 H61 0.9500 . ?
C62 H62 0.9500 . ?
C63 C68 1.378(7) . ?
C63 C64 1.381(7) . ?
C64 C65 1.394(7) . ?
C64 H64 0.9500 . ?
C65 C66 1.384(10) . ?
C65 H65 0.9500 . ?
C66 C67 1.369(10) . ?
C66 H66 0.9500 . ?
C67 C68 1.398(7) . ?
C67 H67 0.9500 . ?
C68 H68 0.9500 . ?
C69 C74 1.362(8) . ?
C69 C70 1.374(7) . ?
C70 C71 1.396(10) . ?
C70 H70 0.9500 . ?
C71 C72 1.350(13) . ?
C71 H71 0.9500 . ?
C72 C73 1.324(13) . ?
C72 H72 0.9500 . ?
C73 C74 1.404(8) . ?
C73 H73 0.9499 . ?
C74 H74 0.9500 . ?
Cl1 C75 1.746(11) . ?
Cl2 C75 1.672(11) . ?
C75 H75A 0.9899 . ?
C75 H75B 0.9901 . ?
O7 C76 1.418(7) . ?
O7 H7 0.8400 . ?
C76 H76A 0.9800 . ?
C76 H76B 0.9800 . ?
C76 H76C 0.9800 . ?
O8 C77 1.401(8) . ?
O8 H8A 0.8400 . ?
C77 H77A 0.9800 . ?
C77 H77B 0.9800 . ?
C77 H77C 0.9800 . ?

loop_
_geom_torsion_atom_site_label_1
_geom_torsion_atom_site_label_2
_geom_torsion_atom_site_label_3
_geom_torsion_atom_site_label_4
_geom_torsion
_geom_torsion_site_symmetry_1
_geom_torsion_site_symmetry_2
_geom_torsion_site_symmetry_3
_geom_torsion_site_symmetry_4
_geom_torsion_publ_flag
C51 P1 C1 C2 170.6(3) . . . . ?
C39 P1 C1 C2 -72.4(4) . . . . ?
C45 P1 C1 C2 49.9(4) . . . . ?
P1 C1 C2 O1 4.6(5) . . . . ?
P1 C1 C2 C3 -177.4(3) . . . . ?
O1 C2 C3 C8 26.3(5) . . . . ?
C1 C2 C3 C8 -151.8(4) . . . . ?
O1 C2 C3 C4 -154.8(4) . . . . ?
C1 C2 C3 C4 27.2(5) . . . . ?
C8 C3 C4 C5 -0.1(5) . . . . ?
C2 C3 C4 C5 -179.0(3) . . . . ?
C3 C4 C5 C6 1.3(5) . . . . ?
C3 C4 C5 C9 -179.8(3) . . . . ?
C4 C5 C6 O2 -179.5(3) . . . . ?
C9 C5 C6 O2 1.7(5) . . . . ?
C4 C5 C6 C7 -0.2(5) . . . . ?
C9 C5 C6 C7 -179.0(3) . . . . ?
O2 C6 C7 C8 177.2(3) . . . . ?
C5 C6 C7 C8 -2.1(5) . . . . ?
O2 C6 C7 C36 -5.3(5) . . . . ?
C5 C6 C7 C36 175.4(3) . . . . ?
C6 C7 C8 C3 3.4(5) . . . . ?
C36 C7 C8 C3 -174.1(3) . . . . ?
C4 C3 C8 C7 -2.3(5) . . . . ?
C2 C3 C8 C7 176.6(3) . . . . ?
C4 C5 C9 C10 -98.6(4) . . . . ?
C6 C5 C9 C10 80.2(4) . . . . ?
C5 C9 C10 C15 -103.2(4) . . . . ?
C5 C9 C10 C11 74.3(4) . . . . ?
C15 C10 C11 C12 1.8(5) . . . . ?
C9 C10 C11 C12 -175.8(4) . . . . ?
C10 C11 C12 C13 0.5(6) . . . . ?
C11 C12 C13 C14 -0.6(6) . . . . ?
C12 C13 C14 C15 -1.7(6) . . . . ?
C12 C13 C14 C19 175.5(4) . . . . ?
C11 C10 C15 C14 -4.3(5) . . . . ?
C9 C10 C15 C14 173.2(3) . . . . ?
C11 C10 C15 O3 -179.9(3) . . . . ?
C9 C10 C15 O3 -2.3(5) . . . . ?
C13 C14 C15 C10 4.2(5) . . . . ?
C19 C14 C15 C10 -172.9(3) . . . . ?
C13 C14 C15 O3 179.8(3) . . . . ?
C19 C14 C15 O3 2.7(5) . . . . ?
C16 O3 C15 C10 -99.7(4) . . . . ?
C16 O3 C15 C14 84.6(4) . . . . ?
C15 O3 C16 C17 -174.1(3) . . . . ?
O3 C16 C17 C18 -71.1(4) . . . . ?
C13 C14 C19 C20 -76.6(5) . . . . ?
C15 C14 C19 C20 100.4(4) . . . . ?
C14 C19 C20 C21 106.1(4) . . . . ?
C14 C19 C20 C25 -75.1(5) . . . . ?
C25 C20 C21 C22 -0.1(6) . . . . ?
C19 C20 C21 C22 178.7(4) . . . . ?
C20 C21 C22 C23 0.5(6) . . . . ?
C20 C21 C22 C37 -177.7(3) . . . . ?
C21 C22 C23 C24 -0.2(6) . . . . ?
C37 C22 C23 C24 177.9(4) . . . . ?
C22 C23 C24 C25 -0.5(6) . . . . ?
C22 C23 C24 C26 180.0(4) . . . . ?
C21 C20 C25 O4 177.3(3) . . . . ?
C19 C20 C25 O4 -1.5(6) . . . . ?
C21 C20 C25 C24 -0.6(6) . . . . ?
C19 C20 C25 C24 -179.4(4) . . . . ?
C23 C24 C25 O4 -177.1(3) . . . . ?
C26 C24 C25 O4 2.4(6) . . . . ?
C23 C24 C25 C20 0.9(6) . . . . ?
C26 C24 C25 C20 -179.6(4) . . . . ?
C23 C24 C26 C27 -104.0(4) . . . . ?
C25 C24 C26 C27 76.4(5) . . . . ?
C24 C26 C27 C28 71.7(5) . . . . ?
C24 C26 C27 C32 -105.3(4) . . . . ?
C32 C27 C28 C29 2.4(6) . . . . ?
C26 C27 C28 C29 -174.7(4) . . . . ?
C27 C28 C29 C30 1.0(7) . . . . ?
C28 C29 C30 C31 -2.2(6) . . . . ?
C29 C30 C31 C32 -0.1(6) . . . . ?
C29 C30 C31 C36 178.5(4) . . . . ?
C28 C27 C32 O5 179.9(3) . . . . ?
C26 C27 C32 O5 -3.0(5) . . . . ?
C28 C27 C32 C31 -4.8(6) . . . . ?
C26 C27 C32 C31 172.3(4) . . . . ?
C33 O5 C32 C27 -97.1(4) . . . . ?
C33 O5 C32 C31 87.5(4) . . . . ?
C30 C31 C32 C27 3.7(5) . . . . ?
C36 C31 C32 C27 -174.9(3) . . . . ?
C30 C31 C32 O5 179.0(3) . . . . ?
C36 C31 C32 O5 0.5(5) . . . . ?
C32 O5 C33 C34 -156.2(4) . . . . ?
O5 C33 C34 C35 -61.5(5) . . . . ?
C8 C7 C36 C31 102.3(4) . . . . ?
C6 C7 C36 C31 -75.1(5) . . . . ?
C30 C31 C36 C7 -74.1(5) . . . . ?
C32 C31 C36 C7 104.4(4) . . . . ?
C23 C22 C37 O6 -174.4(4) . . . . ?
C21 C22 C37 O6 3.7(5) . . . . ?
C23 C22 C37 C38 5.0(6) . . . . ?
C21 C22 C37 C38 -176.8(4) . . . . ?
O6 C37 C38 P2 1.5(5) . . . . ?
C22 C37 C38 P2 -177.9(3) . . . . ?
C57 P2 C38 C37 -61.8(4) . . . . ?
C63 P2 C38 C37 63.2(4) . . . . ?
C69 P2 C38 C37 -179.9(3) . . . . ?
C1 P1 C39 C40 26.3(5) . . . . ?
C51 P1 C39 C40 143.6(4) . . . . ?
C45 P1 C39 C40 -99.6(4) . . . . ?
C1 P1 C39 C44 -158.4(4) . . . . ?
C51 P1 C39 C44 -41.1(5) . . . . ?
C45 P1 C39 C44 75.8(4) . . . . ?
C44 C39 C40 C41 1.4(8) . . . . ?
P1 C39 C40 C41 176.8(4) . . . . ?
C39 C40 C41 C42 -1.4(9) . . . . ?
C40 C41 C42 C43 1.5(10) . . . . ?
C41 C42 C43 C44 -1.5(10) . . . . ?
C40 C39 C44 C43 -1.4(8) . . . . ?
P1 C39 C44 C43 -176.9(4) . . . . ?
C42 C43 C44 C39 1.5(9) . . . . ?
C1 P1 C45 C50 -121.8(4) . . . . ?
C51 P1 C45 C50 120.1(4) . . . . ?
C39 P1 C45 C50 6.5(5) . . . . ?
C1 P1 C45 C46 56.1(4) . . . . ?
C51 P1 C45 C46 -62.0(4) . . . . ?
C39 P1 C45 C46 -175.6(4) . . . . ?
C50 C45 C46 C47 -0.9(7) . . . . ?
P1 C45 C46 C47 -178.9(4) . . . . ?
C45 C46 C47 C48 2.0(8) . . . . ?
C46 C47 C48 C49 -1.2(9) . . . . ?
C47 C48 C49 C50 -0.8(9) . . . . ?
C46 C45 C50 C49 -1.0(8) . . . . ?
P1 C45 C50 C49 177.0(4) . . . . ?
C48 C49 C50 C45 1.9(9) . . . . ?
C1 P1 C51 C52 -114.6(4) . . . . ?
C39 P1 C51 C52 121.1(4) . . . . ?
C45 P1 C51 C52 7.5(5) . . . . ?
C1 P1 C51 C56 63.7(4) . . . . ?
C39 P1 C51 C56 -60.5(4) . . . . ?
C45 P1 C51 C56 -174.1(4) . . . . ?
C56 C51 C52 C53 -2.5(7) . . . . ?
P1 C51 C52 C53 175.8(4) . . . . ?
C51 C52 C53 C54 1.4(8) . . . . ?
C52 C53 C54 C55 0.4(8) . . . . ?
C53 C54 C55 C56 -1.1(9) . . . . ?
C52 C51 C56 C55 1.9(8) . . . . ?
P1 C51 C56 C55 -176.6(5) . . . . ?
C54 C55 C56 C51 -0.1(10) . . . . ?
C38 P2 C57 C58 -20.7(4) . . . . ?
C63 P2 C57 C58 -148.8(3) . . . . ?
C69 P2 C57 C58 98.7(3) . . . . ?
C38 P2 C57 C62 164.8(3) . . . . ?
C63 P2 C57 C62 36.6(4) . . . . ?
C69 P2 C57 C62 -75.9(4) . . . . ?
C62 C57 C58 C59 0.2(6) . . . . ?
P2 C57 C58 C59 -174.6(3) . . . . ?
C57 C58 C59 C60 0.3(6) . . . . ?
C58 C59 C60 C61 -0.9(7) . . . . ?
C59 C60 C61 C62 1.1(7) . . . . ?
C60 C61 C62 C57 -0.6(6) . . . . ?
C58 C57 C62 C61 0.0(6) . . . . ?
P2 C57 C62 C61 174.6(3) . . . . ?
C38 P2 C63 C68 79.8(4) . . . . ?
C57 P2 C63 C68 -151.8(3) . . . . ?
C69 P2 C63 C68 -38.7(4) . . . . ?
C38 P2 C63 C64 -95.6(4) . . . . ?
C57 P2 C63 C64 32.8(4) . . . . ?
C69 P2 C63 C64 145.8(4) . . . . ?
C68 C63 C64 C65 1.5(7) . . . . ?
P2 C63 C64 C65 176.9(4) . . . . ?
C63 C64 C65 C66 -0.7(8) . . . . ?
C64 C65 C66 C67 -0.6(9) . . . . ?
C65 C66 C67 C68 1.1(10) . . . . ?
C64 C63 C68 C67 -1.0(7) . . . . ?
P2 C63 C68 C67 -176.5(4) . . . . ?
C66 C67 C68 C63 -0.3(8) . . . . ?
C38 P2 C69 C74 1.4(5) . . . . ?
C57 P2 C69 C74 -122.0(4) . . . . ?
C63 P2 C69 C74 123.7(4) . . . . ?
C38 P2 C69 C70 178.8(4) . . . . ?
C57 P2 C69 C70 55.4(5) . . . . ?
C63 P2 C69 C70 -58.9(5) . . . . ?
C74 C69 C70 C71 0.5(9) . . . . ?
P2 C69 C70 C71 -177.0(5) . . . . ?
C69 C70 C71 C72 -0.8(11) . . . . ?
C70 C71 C72 C73 0.8(13) . . . . ?
C71 C72 C73 C74 -0.5(13) . . . . ?
C70 C69 C74 C73 -0.1(9) . . . . ?
P2 C69 C74 C73 177.3(5) . . . . ?
C72 C73 C74 C69 0.2(11) . . . . ?
